data_7120993
loop_
_publ_author_name
'Roy, Matthew M. D.'
'Ferguson, Michael J.'
'McDonald, Robert'
'Rivard, Eric'

_publ_section_title
;
 Approaching monocoordination at a silver(i) cation.
;
_journal_issue 5
_journal_name_full 'Chemical communications (Cambridge, England)'
_journal_page_first 483
_journal_page_last 486
_journal_paper_doi 10.1039/c7cc08418h
_journal_volume 54
_journal_year 2018
_chemical_formula_moiety 'C42 H32 Ag F3 N2 O3 S'
_chemical_formula_sum 'C42 H32 Ag F3 N2 O3 S'
_chemical_formula_weight 809.62
_space_group_crystal_system monoclinic
_space_group_IT_number 11
_space_group_name_Hall '-P 2yb'
_space_group_name_H-M_alt 'P 1 21/m 1'
_symmetry_space_group_name_Hall '-P 2yb'
_symmetry_space_group_name_H-M 'P 1 21/m 1'
_atom_sites_solution_hydrogens geom
_audit_creation_method SHELXL-2014/7
_audit_update_record
;
2017-10-31 deposited with the CCDC.
2017-12-14 downloaded from the CCDC.
;
_cell_angle_alpha 90
_cell_angle_beta 104.7623(9)
_cell_angle_gamma 90
_cell_formula_units_Z 2
_cell_length_a 9.4002(2)
_cell_length_b 20.3414(5)
_cell_length_c 9.8392(2)
_cell_measurement_reflns_used 9256
_cell_measurement_temperature 173(2)
_cell_measurement_theta_max 73.32
_cell_measurement_theta_min 4.35
_cell_volume 1819.28(7)
_computing_cell_refinement 'Bruker SAINT'
_computing_data_collection 'Bruker APEX2'
_computing_data_reduction 'Bruker SAINT'
_computing_molecular_graphics 'Bruker SHELXTL'
_computing_publication_material 'Bruker SHELXTL'
_computing_structure_refinement 'SHELXL-2014/7 (Sheldrick, 2014)'
_computing_structure_solution 'SHELXT-2014/5 (Sheldrick 2015)'
_diffrn_ambient_temperature 173(2)
_diffrn_measured_fraction_theta_full 0.989
_diffrn_measured_fraction_theta_max 0.981
_diffrn_measurement_device_type 'Bruker APEX-II CCD'
_diffrn_measurement_method '\f and \w scans'
_diffrn_radiation_type CuK\a
_diffrn_radiation_wavelength 1.54178
_diffrn_reflns_av_R_equivalents 0.0345
_diffrn_reflns_av_unetI/netI 0.0284
_diffrn_reflns_Laue_measured_fraction_full 0.989
_diffrn_reflns_Laue_measured_fraction_max 0.981
_diffrn_reflns_limit_h_max 11
_diffrn_reflns_limit_h_min -11
_diffrn_reflns_limit_k_max 24
_diffrn_reflns_limit_k_min -21
_diffrn_reflns_limit_l_max 12
_diffrn_reflns_limit_l_min -12
_diffrn_reflns_number 13008
_diffrn_reflns_point_group_measured_fraction_full 0.989
_diffrn_reflns_point_group_measured_fraction_max 0.981
_diffrn_reflns_theta_full 67.679
_diffrn_reflns_theta_max 74.176
_diffrn_reflns_theta_min 4.347
_exptl_absorpt_coefficient_mu 5.466
_exptl_absorpt_correction_T_max 0.7839
_exptl_absorpt_correction_T_min 0.5087
_exptl_absorpt_correction_type numerical
_exptl_absorpt_process_details 'SADABS 2016/2 (Krause et al., 2015)'
_exptl_crystal_colour colourless
_exptl_crystal_density_diffrn 1.478
_exptl_crystal_description block
_exptl_crystal_F_000 824
_exptl_crystal_size_max 0.151
_exptl_crystal_size_mid 0.129
_exptl_crystal_size_min 0.086
_refine_diff_density_max 1.541
_refine_diff_density_min -0.841
_refine_diff_density_rms 0.064
_refine_ls_extinction_method none
_refine_ls_goodness_of_fit_ref 1.070
_refine_ls_hydrogen_treatment constr
_refine_ls_matrix_type full
_refine_ls_number_parameters 274
_refine_ls_number_reflns 3746
_refine_ls_number_restraints 0
_refine_ls_restrained_S_all 1.070
_refine_ls_R_factor_all 0.0330
_refine_ls_R_factor_gt 0.0317
_refine_ls_shift/su_max 0.001
_refine_ls_shift/su_mean 0.000
_refine_ls_structure_factor_coef Fsqd
_refine_ls_weighting_details 'w=1/[\s^2^(Fo^2^)+(0.0431P)^2^+1.2090P] where P=(Fo^2^+2Fc^2^)/3'
_refine_ls_weighting_scheme calc
_refine_ls_wR_factor_gt 0.0847
_refine_ls_wR_factor_ref 0.0856
_reflns_Friedel_coverage 0.000
_reflns_number_gt 3578
_reflns_number_total 3746
_reflns_threshold_expression 'I > 2\s(I)'
_cod_data_source_file c7cc08418h2.cif
_cod_data_source_block riv17a7
_cod_depositor_comments 'Adding full bibliography for 7120993--7120998.cif.'
_cod_database_code 7120993
_shelx_shelxl_version_number 2014/7
_shelx_space_group_comment
; 
The symmetry employed for this shelxl refinement is uniquely defined 
by the following loop, which should always be used as a source of 
symmetry information in preference to the above space-group names. 
They are only intended as comments. 
;
_shelx_estimated_absorpt_t_min 0.492
_shelx_estimated_absorpt_t_max 0.651

loop_
_space_group_symop_operation_xyz
'x, y, z'
'-x, y+1/2, -z'
'-x, -y, -z'
'x, -y-1/2, z'

loop_
_atom_site_label
_atom_site_type_symbol
_atom_site_fract_x
_atom_site_fract_y
_atom_site_fract_z
_atom_site_U_iso_or_equiv
_atom_site_adp_type
_atom_site_occupancy
_atom_site_site_symmetry_order
_atom_site_calc_flag
_atom_site_refinement_flags_posn
_atom_site_refinement_flags_adp
_atom_site_refinement_flags_occupancy
_atom_site_disorder_assembly
_atom_site_disorder_group
Ag Ag 0.65645(2) 0.7500 0.52356(2) 0.03891(10) Uani 1 2 d S T P . .
N1 N 0.42777(16) 0.69728(8) 0.25952(15) 0.0210(3) Uani 1 1 d . . . . .
C1 C 0.4912(3) 0.7500 0.3346(3) 0.0219(5) Uani 1 2 d S T P . .
C2 C 0.3215(2) 0.71703(11) 0.14041(19) 0.0264(4) Uani 1 1 d . . . . .
H2 H 0.2607 0.6892 0.0722 0.032 Uiso 1 1 calc R U . . .
C3 C 0.4569(2) 0.62873(10) 0.31764(18) 0.0222(4) Uani 1 1 d . . . . .
C11 C 0.4180(2) 0.63204(10) 0.4611(2) 0.0247(4) Uani 1 1 d . . . . .
C12 C 0.2770(2) 0.65420(11) 0.4617(2) 0.0310(4) Uani 1 1 d . . . . .
H12 H 0.2073 0.6630 0.3751 0.037 Uiso 1 1 calc R U . . .
C13 C 0.2377(3) 0.66350(12) 0.5872(3) 0.0401(5) Uani 1 1 d . . . . .
H13 H 0.1417 0.6785 0.5861 0.048 Uiso 1 1 calc R U . . .
C14 C 0.3388(3) 0.65088(14) 0.7138(3) 0.0461(6) Uani 1 1 d . . . . .
H14 H 0.3124 0.6574 0.7998 0.055 Uiso 1 1 calc R U . . .
C15 C 0.4770(3) 0.62897(14) 0.7149(2) 0.0449(6) Uani 1 1 d . . . . .
H15 H 0.5458 0.6201 0.8020 0.054 Uiso 1 1 calc R U . . .
C16 C 0.5180(2) 0.61951(12) 0.5888(2) 0.0322(4) Uani 1 1 d . . . . .
H16 H 0.6142 0.6045 0.5908 0.039 Uiso 1 1 calc R U . . .
C21 C 0.6175(2) 0.60896(10) 0.32919(18) 0.0237(4) Uani 1 1 d . . . . .
C22 C 0.6617(2) 0.54623(11) 0.3790(2) 0.0296(4) Uani 1 1 d . . . . .
H22 H 0.5940 0.5181 0.4076 0.035 Uiso 1 1 calc R U . . .
C23 C 0.8033(2) 0.52415(13) 0.3875(2) 0.0358(5) Uani 1 1 d . . . . .
H23 H 0.8321 0.4813 0.4222 0.043 Uiso 1 1 calc R U . . .
C24 C 0.9023(2) 0.56434(14) 0.3458(2) 0.0405(5) Uani 1 1 d . . . . .
H24 H 1.0000 0.5497 0.3535 0.049 Uiso 1 1 calc R U . . .
C25 C 0.8592(2) 0.62580(14) 0.2929(3) 0.0398(5) Uani 1 1 d . . . . .
H25 H 0.9270 0.6533 0.2629 0.048 Uiso 1 1 calc R U . . .
C26 C 0.7169(2) 0.64819(11) 0.2830(2) 0.0305(4) Uani 1 1 d . . . . .
H26 H 0.6877 0.6904 0.2447 0.037 Uiso 1 1 calc R U . . .
C31 C 0.3620(2) 0.57889(10) 0.21604(19) 0.0242(4) Uani 1 1 d . . . . .
C32 C 0.3819(2) 0.57217(12) 0.0806(2) 0.0318(4) Uani 1 1 d . . . . .
H32 H 0.4491 0.6002 0.0509 0.038 Uiso 1 1 calc R U . . .
C33 C 0.3048(3) 0.52510(13) -0.0107(2) 0.0396(5) Uani 1 1 d . . . . .
H33 H 0.3182 0.5215 -0.1029 0.047 Uiso 1 1 calc R U . . .
C34 C 0.2085(3) 0.48326(13) 0.0317(3) 0.0418(5) Uani 1 1 d . . . . .
H34 H 0.1547 0.4514 -0.0316 0.050 Uiso 1 1 calc R U . . .
C35 C 0.1907(3) 0.48798(13) 0.1664(3) 0.0393(5) Uani 1 1 d . . . . .
H35 H 0.1263 0.4587 0.1967 0.047 Uiso 1 1 calc R U . . .
C36 C 0.2673(2) 0.53567(11) 0.2577(2) 0.0293(4) Uani 1 1 d . . . . .
H36 H 0.2545 0.5386 0.3502 0.035 Uiso 1 1 calc R U . . .
S1 S 0.93091(12) 0.76665(6) 0.79790(12) 0.0437(4) Uani 0.5 1 d . . P A -1
F1 F 0.9327(7) 0.7628(8) 1.0593(5) 0.130(5) Uani 0.5 1 d . . P A -1
F2 F 0.9172(16) 0.6700(4) 0.9724(9) 0.195(5) Uani 0.5 1 d . . P A -1
F3 F 0.7368(6) 0.7249(6) 0.9304(7) 0.180(8) Uani 0.5 1 d . . P A -1
O1 O 0.8485(6) 0.7234(2) 0.6895(5) 0.0774(15) Uani 0.5 1 d . . P A -1
O2 O 0.8873(9) 0.8314(3) 0.7764(12) 0.150(4) Uani 0.5 1 d . . P A -1
O3 O 1.0819(4) 0.7571(11) 0.8381(4) 0.083(3) Uani 0.5 1 d . . P A -1
C4 C 0.8750(8) 0.7289(5) 0.9485(8) 0.084(4) Uani 0.5 1 d . . P A -1

loop_
_atom_site_aniso_label
_atom_site_aniso_U_11
_atom_site_aniso_U_22
_atom_site_aniso_U_33
_atom_site_aniso_U_23
_atom_site_aniso_U_13
_atom_site_aniso_U_12
Ag 0.03708(14) 0.04786(17) 0.02284(12) 0.000 -0.00879(9) 0.000
N1 0.0198(7) 0.0281(8) 0.0150(7) -0.0002(6) 0.0039(5) 0.0001(6)
C1 0.0204(11) 0.0288(14) 0.0167(11) 0.000 0.0052(9) 0.000
C2 0.0232(8) 0.0354(11) 0.0183(8) -0.0004(8) 0.0009(7) -0.0005(8)
C3 0.0230(8) 0.0276(10) 0.0171(8) 0.0010(7) 0.0070(7) 0.0004(7)
C11 0.0296(9) 0.0264(10) 0.0207(9) -0.0014(7) 0.0114(7) -0.0028(7)
C12 0.0329(10) 0.0347(11) 0.0291(10) -0.0012(8) 0.0149(8) 0.0005(8)
C13 0.0509(13) 0.0378(13) 0.0418(12) -0.0012(10) 0.0306(11) 0.0014(10)
C14 0.0712(17) 0.0471(15) 0.0298(11) -0.0009(10) 0.0311(12) 0.0006(12)
C15 0.0646(16) 0.0516(16) 0.0194(10) 0.0024(9) 0.0124(10) 0.0012(12)
C16 0.0396(11) 0.0370(12) 0.0211(9) 0.0014(8) 0.0098(8) 0.0002(9)
C21 0.0221(8) 0.0332(11) 0.0164(8) -0.0015(7) 0.0058(6) 0.0016(7)
C22 0.0293(10) 0.0349(11) 0.0244(9) 0.0020(8) 0.0066(8) 0.0029(8)
C23 0.0356(11) 0.0429(13) 0.0272(10) 0.0025(9) 0.0046(8) 0.0131(9)
C24 0.0254(10) 0.0607(16) 0.0354(11) -0.0009(11) 0.0077(8) 0.0121(10)
C25 0.0273(10) 0.0551(15) 0.0403(12) 0.0032(11) 0.0144(9) 0.0001(10)
C26 0.0271(9) 0.0369(12) 0.0300(10) 0.0037(8) 0.0116(8) 0.0015(8)
C31 0.0224(8) 0.0283(10) 0.0215(8) -0.0024(7) 0.0051(7) 0.0020(7)
C32 0.0345(10) 0.0381(12) 0.0240(9) -0.0044(8) 0.0097(8) -0.0010(9)
C33 0.0450(12) 0.0465(14) 0.0259(10) -0.0119(9) 0.0068(9) 0.0014(10)
C34 0.0406(12) 0.0420(14) 0.0381(12) -0.0152(10) 0.0013(9) -0.0047(10)
C35 0.0342(11) 0.0383(13) 0.0447(12) -0.0073(10) 0.0084(9) -0.0093(9)
C36 0.0265(9) 0.0357(11) 0.0260(9) -0.0027(8) 0.0071(7) -0.0018(8)
S1 0.0354(5) 0.0547(13) 0.0363(5) -0.0007(4) 0.0009(4) -0.0003(4)
F1 0.135(4) 0.199(16) 0.067(3) -0.063(7) 0.044(3) -0.004(6)
F2 0.376(17) 0.094(6) 0.133(7) 0.022(5) 0.098(8) -0.066(7)
F3 0.089(3) 0.34(2) 0.133(5) -0.047(7) 0.069(3) -0.103(8)
O1 0.080(3) 0.071(3) 0.053(2) -0.0074(19) -0.037(2) 0.015(2)
O2 0.131(6) 0.048(4) 0.220(10) -0.007(5) -0.048(6) 0.007(3)
O3 0.0412(17) 0.153(10) 0.0497(18) 0.021(5) 0.0044(14) -0.034(6)
C4 0.071(4) 0.132(13) 0.055(4) -0.017(4) 0.026(3) -0.042(5)

loop_
_atom_type_symbol
_atom_type_description
_atom_type_scat_dispersion_real
_atom_type_scat_dispersion_imag
_atom_type_scat_source
C C 0.0181 0.0091 'International Tables Vol C Tables 4.2.6.8 and 6.1.1.4'
H H 0.0000 0.0000 'International Tables Vol C Tables 4.2.6.8 and 6.1.1.4'
N N 0.0311 0.0180 'International Tables Vol C Tables 4.2.6.8 and 6.1.1.4'
O O 0.0492 0.0322 'International Tables Vol C Tables 4.2.6.8 and 6.1.1.4'
F F 0.0727 0.0534 'International Tables Vol C Tables 4.2.6.8 and 6.1.1.4'
S S 0.3331 0.5567 'International Tables Vol C Tables 4.2.6.8 and 6.1.1.4'
Ag Ag 0.1306 4.2820 'International Tables Vol C Tables 4.2.6.8 and 6.1.1.4'

loop_
_geom_angle_atom_site_label_1
_geom_angle_atom_site_label_2
_geom_angle_atom_site_label_3
_geom_angle
_geom_angle_site_symmetry_1
_geom_angle_site_symmetry_3
C1 Ag O1 162.31(13) . .
C1 N1 C2 110.70(17) . .
C1 N1 C3 120.99(15) . .
C2 N1 C3 127.54(16) . .
N1 C1 N1 105.0(2) . 4_575
N1 C1 Ag 127.49(11) . .
N1 C1 Ag 127.49(11) 4_575 .
C2 C2 N1 106.78(11) 4_575 .
N1 C3 C21 110.50(15) . .
N1 C3 C31 110.14(14) . .
C21 C3 C31 105.74(15) . .
N1 C3 C11 104.12(14) . .
C21 C3 C11 113.55(15) . .
C31 C3 C11 112.88(15) . .
C16 C11 C12 118.54(18) . .
C16 C11 C3 123.74(17) . .
C12 C11 C3 117.51(17) . .
C13 C12 C11 120.9(2) . .
C14 C13 C12 119.8(2) . .
C15 C14 C13 119.9(2) . .
C14 C15 C16 120.7(2) . .
C11 C16 C15 120.0(2) . .
C26 C21 C22 118.43(18) . .
C26 C21 C3 123.67(18) . .
C22 C21 C3 117.72(17) . .
C23 C22 C21 120.9(2) . .
C24 C23 C22 120.0(2) . .
C25 C24 C23 119.7(2) . .
C24 C25 C26 120.6(2) . .
C21 C26 C25 120.2(2) . .
C36 C31 C32 118.18(19) . .
C36 C31 C3 122.37(17) . .
C32 C31 C3 119.14(17) . .
C33 C32 C31 120.7(2) . .
C34 C33 C32 120.4(2) . .
C35 C34 C33 119.7(2) . .
C34 C35 C36 119.9(2) . .
C31 C36 C35 121.1(2) . .
O2 S1 O3 114.8(10) . .
O2 S1 O1 112.7(4) . .
O3 S1 O1 116.3(7) . .
O2 S1 C4 112.5(6) . .
O3 S1 C4 101.0(5) . .
O1 S1 C4 97.4(3) . .
S1 O1 Ag 126.1(3) . .
F2 C4 F3 103.1(10) . .
F2 C4 F1 107.7(10) . .
F3 C4 F1 110.5(8) . .
F2 C4 S1 113.6(7) . .
F3 C4 S1 113.7(7) . .
F1 C4 S1 108.1(7) . .

loop_
_geom_bond_atom_site_label_1
_geom_bond_atom_site_label_2
_geom_bond_distance
_geom_bond_site_symmetry_2
Ag C1 2.097(3) .
Ag O1 2.172(4) .
N1 C1 1.352(2) .
N1 C2 1.391(2) .
N1 C3 1.506(2) .
C1 N1 1.352(2) 4_575
C2 C2 1.341(4) 4_575
C3 C21 1.539(2) .
C3 C31 1.539(3) .
C3 C11 1.547(2) .
C11 C16 1.388(3) .
C11 C12 1.402(3) .
C12 C13 1.388(3) .
C13 C14 1.385(4) .
C14 C15 1.371(4) .
C15 C16 1.403(3) .
C21 C26 1.390(3) .
C21 C22 1.392(3) .
C22 C23 1.387(3) .
C23 C24 1.378(4) .
C24 C25 1.375(4) .
C25 C26 1.393(3) .
C31 C36 1.385(3) .
C31 C32 1.399(3) .
C32 C33 1.384(3) .
C33 C34 1.382(4) .
C34 C35 1.381(3) .
C35 C36 1.392(3) .
S1 O2 1.380(7) .
S1 O3 1.386(6) .
S1 O1 1.446(4) .
S1 C4 1.860(7) .
F1 C4 1.287(12) .
F2 C4 1.265(13) .
F3 C4 1.267(9) .

loop_
_geom_torsion_atom_site_label_1
_geom_torsion_atom_site_label_2
_geom_torsion_atom_site_label_3
_geom_torsion_atom_site_label_4
_geom_torsion
_geom_torsion_site_symmetry_4
C2 N1 C1 N1 -2.0(3) 4_575
C3 N1 C1 N1 -172.74(11) 4_575
C2 N1 C1 Ag 179.57(15) .
C3 N1 C1 Ag 8.9(3) .
O1 Ag C1 N1 33.9(6) .
O1 Ag C1 N1 -144.1(5) 4_575
C1 N1 C2 C2 1.30(16) 4_575
C3 N1 C2 C2 171.24(13) 4_575
C1 N1 C3 C21 -68.0(2) .
C2 N1 C3 C21 123.01(18) .
C1 N1 C3 C31 175.57(17) .
C2 N1 C3 C31 6.6(2) .
C1 N1 C3 C11 54.3(2) .
C2 N1 C3 C11 -114.72(19) .
N1 C3 C11 C16 -119.3(2) .
C21 C3 C11 C16 1.0(3) .
C31 C3 C11 C16 121.3(2) .
N1 C3 C11 C12 55.3(2) .
C21 C3 C11 C12 175.56(19) .
C31 C3 C11 C12 -64.1(2) .
C16 C11 C12 C13 0.0(3) .
C3 C11 C12 C13 -174.9(2) .
C11 C12 C13 C14 0.1(4) .
C12 C13 C14 C15 -0.3(4) .
C13 C14 C15 C16 0.4(4) .
C12 C11 C16 C15 0.1(3) .
C3 C11 C16 C15 174.6(2) .
C14 C15 C16 C11 -0.3(4) .
N1 C3 C21 C26 -3.9(2) .
C31 C3 C21 C26 115.3(2) .
C11 C3 C21 C26 -120.4(2) .
N1 C3 C21 C22 -178.87(16) .
C31 C3 C21 C22 -59.7(2) .
C11 C3 C21 C22 64.6(2) .
C26 C21 C22 C23 2.4(3) .
C3 C21 C22 C23 177.69(18) .
C21 C22 C23 C24 -0.3(3) .
C22 C23 C24 C25 -1.4(4) .
C23 C24 C25 C26 0.9(4) .
C22 C21 C26 C25 -2.8(3) .
C3 C21 C26 C25 -177.83(19) .
C24 C25 C26 C21 1.2(4) .
N1 C3 C31 C36 -124.37(19) .
C21 C3 C31 C36 116.2(2) .
C11 C3 C31 C36 -8.5(3) .
N1 C3 C31 C32 62.1(2) .
C21 C3 C31 C32 -57.3(2) .
C11 C3 C31 C32 178.02(18) .
C36 C31 C32 C33 2.3(3) .
C3 C31 C32 C33 176.1(2) .
C31 C32 C33 C34 -1.0(4) .
C32 C33 C34 C35 -0.8(4) .
C33 C34 C35 C36 1.4(4) .
C32 C31 C36 C35 -1.8(3) .
C3 C31 C36 C35 -175.4(2) .
C34 C35 C36 C31 -0.1(4) .
O2 S1 O1 Ag -8.1(7) .
O3 S1 O1 Ag -143.6(7) .
C4 S1 O1 Ag 110.2(5) .
C1 Ag O1 S1 158.8(2) .
O2 S1 C4 F2 -178.3(8) .
O3 S1 C4 F2 -55.3(12) .
O1 S1 C4 F2 63.4(9) .
O2 S1 C4 F3 64.2(9) .
O3 S1 C4 F3 -172.9(11) .
O1 S1 C4 F3 -54.2(9) .
O2 S1 C4 F1 -58.8(9) .
O3 S1 C4 F1 64.1(12) .
O1 S1 C4 F1 -177.2(8) .
